data_2017690
loop_
_publ_author_name
'Harrison, William T. A.'

_publ_section_title
;
 [VO(SeO~3~)(H~2~O)~2~]&#x00B7;0.5H~2~O
;
_journal_coeditor_code SQ3246
_journal_issue 6
_journal_name_full 'Acta Crystallographica Section C'
_journal_page_first i61
_journal_page_last i63
_journal_paper_doi 10.1107/S0108270110016707
_journal_volume 66
_journal_year 2010
_chemical_formula_iupac '[V O (Se O3) (H2 O)2], 0.5H2 O'
_chemical_formula_moiety 'H4 O6 Se V, 0.5(H2 O)'
_chemical_formula_sum 'H5 O6.5 Se V'
_chemical_formula_weight 238.9
_chemical_name_systematic
;
poly[[diaquaoxido[\m~3~-trioxidoseleato(2-)]vanadium(IV)] hemihydrate]
;
_space_group_IT_number 15
_symmetry_cell_setting monoclinic
_symmetry_space_group_name_Hall '-C 2yc'
_symmetry_space_group_name_H-M 'C 1 2/c 1'
_atom_sites_solution_hydrogens difmap
_atom_sites_solution_primary direct
_atom_sites_solution_secondary difmap
_audit_creation_method SHELXL-97
_cell_angle_alpha 90.00
_cell_angle_beta 116.443(4)
_cell_angle_gamma 90.00
_cell_formula_units_Z 8
_cell_length_a 18.7819(13)
_cell_length_b 6.2881(4)
_cell_length_c 10.5581(4)
_cell_measurement_reflns_used 1307
_cell_measurement_temperature 120(2)
_cell_measurement_theta_max 27.48
_cell_measurement_theta_min 2.91
_cell_volume 1116.48(12)
_computing_cell_refinement 'SCALEPACK (Otwinowski & Minor, 1997)'
_computing_data_collection 'COLLECT (Nonius, 1998)'
_computing_data_reduction
;
DENZO and SCALEPACK (Otwinowski & Minor, 1997) and SORTAV
(Blessing, 1995)
;
_computing_molecular_graphics 'ORTEP-3 (Farrugia, 1997)'
_computing_publication_material 'SHELXL97 (Sheldrick, 2008)'
_computing_structure_refinement 'SHELXL97 (Sheldrick, 2008)'
_computing_structure_solution 'SHELXS97 (Sheldrick, 2008)'
_diffrn_ambient_temperature 120(2)
_diffrn_measured_fraction_theta_full 0.993
_diffrn_measured_fraction_theta_max 0.993
_diffrn_measurement_device_type 'Nonius KappaCCD'
_diffrn_measurement_method \w
_diffrn_radiation_monochromator graphite
_diffrn_radiation_source 'fine-focus sealed tube'
_diffrn_radiation_type MoK\a
_diffrn_radiation_wavelength 0.71073
_diffrn_reflns_av_R_equivalents 0.0352
_diffrn_reflns_av_sigmaI/netI 0.0336
_diffrn_reflns_limit_h_max 24
_diffrn_reflns_limit_h_min -23
_diffrn_reflns_limit_k_max 8
_diffrn_reflns_limit_k_min -7
_diffrn_reflns_limit_l_max 13
_diffrn_reflns_limit_l_min -12
_diffrn_reflns_number 6097
_diffrn_reflns_theta_full 27.52
_diffrn_reflns_theta_max 27.52
_diffrn_reflns_theta_min 3.46
_diffrn_standards_decay_% 0
_exptl_absorpt_coefficient_mu 8.258
_exptl_absorpt_correction_T_max 0.558
_exptl_absorpt_correction_T_min 0.289
_exptl_absorpt_correction_type multi-scan
_exptl_absorpt_process_details '(SADABS; Bruker, 2003)'
_exptl_crystal_colour 'pale blue'
_exptl_crystal_density_diffrn 2.843
_exptl_crystal_density_method 'not measured'
_exptl_crystal_description rod
_exptl_crystal_F_000 912
_exptl_crystal_size_max 0.20
_exptl_crystal_size_mid 0.10
_exptl_crystal_size_min 0.08
_refine_diff_density_max 0.667
_refine_diff_density_min -0.586
_refine_ls_extinction_coef 0.00084(17)
_refine_ls_extinction_expression Fc^*^=kFc[1+0.001xFc^2^\l^3^/sin(2\q)]^-1/4^
_refine_ls_extinction_method 'SHELXL97 (Sheldrick, 2008)'
_refine_ls_goodness_of_fit_ref 1.028
_refine_ls_hydrogen_treatment constr
_refine_ls_matrix_type full
_refine_ls_number_parameters 79
_refine_ls_number_reflns 1276
_refine_ls_number_restraints 0
_refine_ls_restrained_S_all 1.028
_refine_ls_R_factor_all 0.0293
_refine_ls_R_factor_gt 0.0236
_refine_ls_shift/su_max 0.001
_refine_ls_shift/su_mean 0.000
_refine_ls_structure_factor_coef Fsqd
_refine_ls_weighting_details 'calc w=1/[\s^2^(Fo^2^)+(0.0209P)^2^+3.7270P] where P=(Fo^2^+2Fc^2^)/3'
_refine_ls_weighting_scheme calc
_refine_ls_wR_factor_gt 0.0518
_refine_ls_wR_factor_ref 0.0541
_reflns_number_gt 1133
_reflns_number_total 1276
_reflns_threshold_expression I>2\s(I)
_cod_data_source_file sq3246.cif
_cod_data_source_block I
_cod_original_cell_volume 1116.48(11)
_cod_original_sg_symbol_H-M 'C 2/c'
_cod_original_formula_sum 'H5 O6.5 Se1 V1'
_cod_database_code 2017690
_cod_database_fobs_code 2017690

loop_
_symmetry_equiv_pos_as_xyz
'x, y, z'
'-x, y, -z+1/2'
'x+1/2, y+1/2, z'
'-x+1/2, y+1/2, -z+1/2'
'-x, -y, -z'
'x, -y, z-1/2'
'-x+1/2, -y+1/2, -z'
'x+1/2, -y+1/2, z-1/2'

loop_
_atom_site_type_symbol
_atom_site_label
_atom_site_fract_x
_atom_site_fract_y
_atom_site_fract_z
_atom_site_U_iso_or_equiv
_atom_site_adp_type
_atom_site_calc_flag
_atom_site_refinement_flags
_atom_site_occupancy
_atom_site_disorder_assembly
_atom_site_disorder_group
V V1 0.13707(3) 0.20376(7) 0.10551(5) 0.00758(13) Uani d . 1 . .
Se Se1 0.301049(15) 0.21533(4) 0.38827(3) 0.00773(11) Uani d . 1 . .
O O1 0.35664(11) -0.0024(3) 0.4528(2) 0.0137(4) Uani d . 1 . .
O O2 0.25565(11) 0.1678(3) 0.20962(19) 0.0098(4) Uani d . 1 . .
O O3 0.37527(10) 0.3863(3) 0.40497(19) 0.0107(4) Uani d . 1 . .
O O4 0.02336(12) 0.2178(3) -0.0511(2) 0.0133(4) Uani d . 1 . .
H H1 0.0149 0.3160 -0.1073 0.016 Uiso d R 1 . .
H H2 -0.0208 0.1901 -0.0588 0.016 Uiso d R 1 . .
O O5 0.12003(12) 0.2360(3) 0.2411(2) 0.0128(4) Uani d . 1 . .
O O6 0.16168(11) 0.1385(3) -0.07887(19) 0.0131(4) Uani d . 1 . .
H H3 0.1346 0.0576 -0.1430 0.016 Uiso d R 1 . .
H H4 0.1819 0.2161 -0.1166 0.016 Uiso d R 1 . .
O O7 0.0000 0.4909(4) 0.2500 0.0128(6) Uani d S 1 . .
H H5 0.0378 0.4115 0.2702 0.015 Uiso d R 1 . .

loop_
_atom_site_aniso_label
_atom_site_aniso_U_11
_atom_site_aniso_U_22
_atom_site_aniso_U_33
_atom_site_aniso_U_12
_atom_site_aniso_U_13
_atom_site_aniso_U_23
V1 0.0074(2) 0.0066(3) 0.0087(3) 0.00051(16) 0.00358(18) 0.00006(16)
Se1 0.00737(16) 0.00703(17) 0.00867(17) -0.00025(10) 0.00345(11) -0.00030(10)
O1 0.0144(10) 0.0069(10) 0.0133(10) 0.0018(8) 0.0005(8) -0.0010(8)
O2 0.0087(10) 0.0123(10) 0.0082(10) -0.0007(7) 0.0036(8) -0.0009(7)
O3 0.0075(9) 0.0075(10) 0.0165(10) -0.0015(7) 0.0048(8) -0.0004(7)
O4 0.0067(10) 0.0144(11) 0.0169(11) -0.0002(7) 0.0036(8) 0.0057(8)
O5 0.0122(10) 0.0145(11) 0.0125(10) 0.0013(8) 0.0061(8) 0.0006(8)
O6 0.0162(10) 0.0139(10) 0.0124(10) -0.0072(8) 0.0092(8) -0.0044(8)
O7 0.0087(14) 0.0131(15) 0.0150(14) 0.000 0.0038(11) 0.000

loop_
_atom_type_symbol
_atom_type_description
_atom_type_scat_dispersion_real
_atom_type_scat_dispersion_imag
_atom_type_scat_source
V V 0.3005 0.5294 'International Tables Vol C Tables 4.2.6.8 and 6.1.1.4'
Se Se -0.0929 2.2259 'International Tables Vol C Tables 4.2.6.8 and 6.1.1.4'
O O 0.0106 0.0060 'International Tables Vol C Tables 4.2.6.8 and 6.1.1.4'
H H 0.0000 0.0000 'International Tables Vol C Tables 4.2.6.8 and 6.1.1.4'

loop_
_geom_angle_atom_site_label_1
_geom_angle_atom_site_label_2
_geom_angle_atom_site_label_3
_geom_angle_site_symmetry_1
_geom_angle_site_symmetry_3
_geom_angle
_geom_angle_publ_flag
O5 V1 O1 . 4 102.87(9) ?
O5 V1 O3 . 4_545 96.34(9) ?
O1 V1 O3 4 4_545 159.77(8) ?
O5 V1 O2 . . 97.95(9) ?
O1 V1 O2 4 . 94.04(8) ?
O3 V1 O2 4_545 . 89.48(8) ?
O5 V1 O4 . . 99.44(9) ?
O1 V1 O4 4 . 83.84(8) ?
O3 V1 O4 4_545 . 86.85(8) ?
O2 V1 O4 . . 162.52(8) ?
O5 V1 O6 . . 176.58(9) ?
O1 V1 O6 4 . 80.51(8) ?
O3 V1 O6 4_545 . 80.36(7) ?
O2 V1 O6 . . 81.19(7) ?
O4 V1 O6 . . 81.35(8) ?
O1 Se1 O3 . . 98.08(9) ?
O1 Se1 O2 . . 102.70(9) ?
O3 Se1 O2 . . 101.92(9) ?
Se1 O1 V1 . 4_545 139.04(11) ?
Se1 O2 V1 . . 117.97(10) ?
Se1 O3 V1 . 4 123.50(10) ?
V1 O4 H1 . . 114.4 ?
V1 O4 H2 . . 136.3 ?
H1 O4 H2 . . 103.2 ?
V1 O6 H3 . . 122.9 ?
V1 O6 H4 . . 129.3 ?
H3 O6 H4 . . 102.7 ?

loop_
_geom_bond_atom_site_label_1
_geom_bond_atom_site_label_2
_geom_bond_site_symmetry_2
_geom_bond_distance
_geom_bond_publ_flag
V1 O5 . 1.613(2) y
V1 O1 4 1.9677(19) y
V1 O3 4_545 2.007(2) y
V1 O2 . 2.0098(19) y
V1 O4 . 2.039(2) y
V1 O6 . 2.2300(18) y
Se1 O1 . 1.6718(19) y
Se1 O3 . 1.7060(18) y
Se1 O2 . 1.7151(18) y
O1 V1 4_545 1.9677(19) ?
O3 V1 4 2.007(2) ?
O4 H1 . 0.8212 ?
O4 H2 . 0.8145 ?
O6 H3 . 0.8179 ?
O6 H4 . 0.8223 ?
O7 H5 . 0.8147 ?

loop_
_geom_hbond_atom_site_label_D
_geom_hbond_atom_site_label_H
_geom_hbond_atom_site_label_A
_geom_hbond_site_symmetry_A
_geom_hbond_distance_DH
_geom_hbond_distance_HA
_geom_hbond_distance_DA
_geom_hbond_angle_DHA
O4 H1 O7 5_565 0.82 1.86 2.671(3) 171
O4 H2 O3 8_455 0.81 1.88 2.689(3) 174
O6 H3 O5 6 0.82 2.16 2.906(3) 151
O6 H4 O2 7 0.82 1.97 2.777(3) 165
O7 H5 O5 . 0.81 2.03 2.801(3) 158
